data_7001535
loop_
_publ_author_name
'Prescimone, Alessandro'
'Milios, Constantinos J.'
'Sanchez-Benitez, Javier'
'Kamenev, Konstantin V.'
'Loose, Claudia'
'Kortus, Jens'
'Moggach, Stephen'
'Murrie, Mark'
'Warren, John E.'
'Lennie, Alistair R.'
'Parsons, Simon'
'Brechin, Euan K.'

_publ_section_title
;
 High pressure induced spin changes and magneto-structural correlations
 in hexametallic SMMs
;
_journal_issue 25
_journal_name_full 'Dalton Transactions'
_journal_page_first 4858
_journal_page_last 4867
_journal_paper_doi 10.1039/b902485a
_journal_year 2009
_chemical_compound_source 'Synthesis by C. Milios'
_chemical_formula_moiety '[Mn6 (EthSal)6 (EtOH)6 (Me2COOPhen)2 O2]'
_chemical_formula_sum 'C84 H108 Mn6 N6 O24'
_chemical_formula_weight 1915.38
_space_group_IT_number 14
_symmetry_cell_setting monoclinic
_symmetry_space_group_name_Hall '-P 2yn'
_symmetry_space_group_name_H-M 'P 1 21/n 1'
_atom_sites_solution_hydrogens geom
_atom_sites_solution_primary 'From ambient pressure structure'
_audit_creation_date 09-02-02
_audit_creation_method CRYSTALS_ver_12.86
_cell_angle_alpha 90
_cell_angle_beta 108.029(7)
_cell_angle_gamma 90
_cell_formula_units_Z 2
_cell_length_a 12.7241(13)
_cell_length_b 23.184(7)
_cell_length_c 14.962(2)
_cell_measurement_reflns_used 3824
_cell_measurement_temperature 300
_cell_measurement_theta_max 18
_cell_measurement_theta_min 2
_cell_volume 4197.0(15)
_computing_cell_refinement 'SAINT (Siemens ,1995)'
_computing_data_collection 'SMART (Siemens, 1993)'
_computing_data_reduction 'SAINT (Siemens ,1995)'
_computing_molecular_graphics 'CAMERON (Watkin et al., 1996)'
_computing_publication_material 'CRYSTALS (Betteridge et al., 2003)'
_computing_structure_refinement 'CRYSTALS (Betteridge et al., 2003)'
_computing_structure_solution 'SHELXS 86 (Sheldrick, 1986)'
_diffrn_ambient_pressure 500000
_diffrn_ambient_temperature 300
_diffrn_measured_fraction_theta_full 0.509
_diffrn_measured_fraction_theta_max 0.479
_diffrn_measurement_device 'Bruker SMART APEX-II on Station 9.8, SRS'
_diffrn_measurement_device_type Area
_diffrn_measurement_method \w
_diffrn_radiation_monochromator silicon
_diffrn_radiation_type Synchrotron
_diffrn_radiation_wavelength 0.48650
_diffrn_reflns_av_R_equivalents 0.143
_diffrn_reflns_limit_h_max 13
_diffrn_reflns_limit_h_min -13
_diffrn_reflns_limit_k_max 11
_diffrn_reflns_limit_k_min -10
_diffrn_reflns_limit_l_max 15
_diffrn_reflns_limit_l_min -15
_diffrn_reflns_number 21787
_diffrn_reflns_theta_full 11.267
_diffrn_reflns_theta_max 14.825
_diffrn_reflns_theta_min 1.260
_diffrn_standards_number 0
_exptl_absorpt_coefficient_mu 0.956
_exptl_absorpt_correction_T_max 0.91
_exptl_absorpt_correction_T_min 0.34
_exptl_absorpt_correction_type multi-scan
_exptl_absorpt_process_details 'SADABS (Siemens, 1996)'
_exptl_crystal_colour black
_exptl_crystal_density_diffrn 1.516
_exptl_crystal_density_method 'not measured'
_exptl_crystal_description block
_exptl_crystal_F_000 1992
_exptl_crystal_size_max 0.16
_exptl_crystal_size_mid 0.15
_exptl_crystal_size_min 0.10
_refine_diff_density_max 0.41
_refine_diff_density_min -0.52
_refine_ls_extinction_method None
_refine_ls_goodness_of_fit_ref 0.9931
_refine_ls_hydrogen_treatment noref
_refine_ls_matrix_type full
_refine_ls_number_parameters 538
_refine_ls_number_reflns 2362
_refine_ls_number_restraints 880
_refine_ls_R_factor_all 0.0910
_refine_ls_R_factor_gt 0.0530
_refine_ls_shift/su_max 0.008743
_refine_ls_structure_factor_coef Fsqd
_refine_ls_weighting_details
;
Method=
SQRT(W) = 1/(Data with the key SIGMA(/FO/) in list 6)
;
_refine_ls_weighting_scheme sigma
_refine_ls_wR_factor_all 0.0889
_refine_ls_wR_factor_gt 0.0813
_refine_ls_wR_factor_ref 0.0889
_reflns_limit_h_max 12
_reflns_limit_h_min -13
_reflns_limit_k_max 11
_reflns_limit_k_min 0
_reflns_limit_l_max 15
_reflns_limit_l_min 0
_reflns_number_gt 1590
_reflns_number_total 2449
_reflns_threshold_expression I>2.0\s(I)
_cod_data_source_file b902485a.txt
_cod_data_source_block mn6sa1
_cod_depositor_comments
;
The following automatic conversions were performed:
'_symmetry_cell_setting' value 'Monoclinic' changed to 'monoclinic'
according to '/home/saulius/struct/CIF-dictionaries/cif_core.dic'
dictionary named 'cif_core.dic' version 2.4.1 from 2010-06-29.

Automatic conversion script
Id: cif_fix_enum 1527 2010-12-29 10:47:43Z saulius 
;
_cod_original_cell_volume 4196.8(14)
_cod_original_sg_symbol_H-M 'P 1 21/n 1 '
_cod_database_code 7001535

loop_
_symmetry_equiv_pos_as_xyz
x,y,z
-x,-y,-z
-x+1/2,y+1/2,-z+1/2
x+1/2,-y+1/2,z+1/2

loop_
_atom_site_label
_atom_site_type_symbol
_atom_site_fract_x
_atom_site_fract_y
_atom_site_fract_z
_atom_site_U_iso_or_equiv
_atom_site_occupancy
_atom_site_adp_type
_atom_site_refinement_flags_posn
_atom_site_refinement_flags_adp
_atom_site_refinement_flags_occupancy
_atom_site_disorder_assembly
_atom_site_disorder_group
_oxford_atom_site_special_shape
_atom_site_attached_hydrogens
Mn1 Mn 0.01859(7) -0.00115(15) 0.11275(6) 0.0469 1.0000 Uani . . . . . . .
Mn2 Mn 0.12868(6) 0.11735(11) 0.05934(6) 0.0401 1.0000 Uani . . . . . . .
Mn3 Mn -0.07746(6) 0.12561(10) 0.14300(6) 0.0413 1.0000 Uani . . . . . . .
O123 O 0.0255(3) 0.0828(6) 0.1072(3) 0.0447 1.0000 Uani . U . . . . .
O11 O -0.0176(3) -0.0827(3) 0.0969(3) 0.0417 1.0000 Uani D U . . . . .
C11 C -0.0316(4) -0.1121(3) 0.1710(3) 0.0391 1.0000 Uani D U . . . . .
C21 C 0.0030(5) -0.1693(3) 0.1824(3) 0.0504 1.0000 Uani D U . . . . .
C31 C -0.0074(5) -0.2015(3) 0.2559(4) 0.0555 1.0000 Uani D U . . . . .
C41 C -0.0529(5) -0.1787(4) 0.3195(4) 0.0552 1.0000 Uani D U . . . . .
C51 C -0.0910(5) -0.1228(4) 0.3081(3) 0.0509 1.0000 Uani D U . . . . .
C61 C -0.0848(4) -0.0889(3) 0.2327(3) 0.0413 1.0000 Uani D U . . . . .
C71 C -0.1365(4) -0.0314(3) 0.2194(3) 0.0545 1.0000 Uani D U . . . . .
C81 C -0.2312(5) -0.0198(4) 0.2522(5) 0.0780 1.0000 Uani D U . . . . .
N91 N -0.1034(3) 0.0065(3) 0.1706(3) 0.0393 1.0000 Uani D U . . . . .
O91 O -0.1598(3) 0.0600(3) 0.1549(3) 0.0443 1.0000 Uani D U . . . . .
O13 O -0.1811(3) 0.1707(4) 0.1727(3) 0.0485 1.0000 Uani D U . . . . .
C13 C -0.1553(4) 0.2212(3) 0.2237(4) 0.0436 1.0000 Uani D U . . . . .
C23 C -0.2175(4) 0.2352(4) 0.2825(4) 0.0473 1.0000 Uani D U . . . . .
C33 C -0.1956(4) 0.2837(4) 0.3361(4) 0.0571 1.0000 Uani D U . . . . .
C43 C -0.1100(6) 0.3192(4) 0.3361(5) 0.0728 1.0000 Uani D U . . . . .
C53 C -0.0497(5) 0.3076(4) 0.2760(5) 0.0659 1.0000 Uani D U . . . . .
C63 C -0.0702(4) 0.2590(3) 0.2188(3) 0.0424 1.0000 Uani D U . . . . .
C73 C -0.0053(5) 0.2500(3) 0.1542(4) 0.0495 1.0000 Uani D U . . . . .
C83 C 0.0568(5) 0.2980(4) 0.1304(5) 0.0763 1.0000 Uani D U . . . . .
C93 C -0.0209(8) 0.3456(5) 0.0816(7) 0.1026 1.0000 Uani D U . . . . .
N93 N 0.0028(4) 0.1984(3) 0.1244(3) 0.0424 1.0000 Uani D U . . . . .
O93 O 0.0598(3) 0.1921(3) 0.0580(2) 0.0459 1.0000 Uani D U . . . . .
O12 O 0.2352(2) 0.1495(3) 0.0130(2) 0.0392 1.0000 Uani D U . . . . .
C12 C 0.3433(3) 0.1330(3) 0.0507(4) 0.0329 1.0000 Uani D U . . . . .
C22 C 0.4239(3) 0.1761(3) 0.0678(4) 0.0415 1.0000 Uani D U . . . . .
C32 C 0.5332(3) 0.1628(3) 0.1017(5) 0.0496 1.0000 Uani D U . . . . .
C42 C 0.5674(3) 0.1074(4) 0.1228(5) 0.0492 1.0000 Uani D U . . . . .
C52 C 0.4898(3) 0.0641(3) 0.1078(4) 0.0475 1.0000 Uani D U . . . . .
C62 C 0.3766(2) 0.0758(3) 0.0726(4) 0.0358 1.0000 Uani D U . . . . .
C72 C 0.2975(3) 0.0278(2) 0.0609(4) 0.0345 1.0000 Uani D U . . . . .
C82 C 0.3342(3) -0.0319(3) 0.0593(4) 0.0459 1.0000 Uani D U . . . . .
C92 C 0.3568(5) -0.0594(5) 0.1557(5) 0.0694 1.0000 Uani D U . . . . .
N92 N 0.1943(3) 0.0395(3) 0.0543(3) 0.0368 1.0000 Uani D U . . . . .
O92 O 0.1207(3) -0.0071(3) 0.0387(2) 0.0398 1.0000 Uani D U . . . . .
O1 O 0.2125(5) 0.0588(3) 0.3290(2) 0.0671 1.0000 Uani D U . . . . .
O2 O 0.1408(3) -0.0208(3) 0.2428(2) 0.0570 1.0000 Uani D U . . . . .
C1 C 0.1987(5) 0.0043(3) 0.3184(2) 0.0508 1.0000 Uani D U . . . . .
C2 C 0.2511(4) -0.0332(3) 0.4022(3) 0.0513 1.0000 Uani D U . . . . .
C3 C 0.2198(4) -0.0905(3) 0.4022(2) 0.0503 1.0000 Uani D U . . . . .
C4 C 0.2653(4) -0.1245(3) 0.4810(2) 0.0562 1.0000 Uani D U . . . . .
C5 C 0.3440(4) -0.1014(3) 0.5583(3) 0.0625 1.0000 Uani D U . . . . .
C6 C 0.3788(4) -0.0451(3) 0.5573(3) 0.0625 1.0000 Uani D U . . . . .
C7 C 0.3307(4) -0.0105(3) 0.4799(3) 0.0609 1.0000 Uani D U . . . . .
C8 C 0.2307(5) -0.1872(4) 0.4812(3) 0.0705 1.0000 Uani D U . . . . .
C9 C 0.4660(6) -0.0201(4) 0.6426(4) 0.0973 1.0000 Uani D U . . . . .
O15 O 0.2389(3) 0.1266(4) 0.2027(3) 0.0542 1.0000 Uani D U . . . . .
C15 C 0.2859(5) 0.1781(4) 0.2494(4) 0.0618 1.0000 Uani D U . . . . .
C25 C 0.3961(5) 0.1696(6) 0.3161(4) 0.0732 1.0000 Uani D U . . . . .
O124 O -0.1674(3) 0.1385(5) -0.0182(3) 0.0512 1.0000 Uani D U . . . . .
C120 C -0.2050(6) 0.1919(5) -0.0648(5) 0.0597 1.0000 Uani D U . . . . .
C121 C -0.2942(6) 0.2172(6) -0.0380(5) 0.0793 1.0000 Uani D U . . . . .
O14 O 0.0274(3) 0.1209(5) 0.2973(3) 0.0541 1.0000 Uani D U . . . . .
C14 C -0.0239(8) 0.1253(7) 0.3703(7) 0.078(2) 0.7000 Uiso D U . . 1 . .
C24 C 0.0161(9) 0.0828(10) 0.4434(7) 0.084(2) 0.7000 Uiso D U . . 1 . .
C140 C 0.0389(16) 0.1426(13) 0.3890(9) 0.052(4) 0.3000 Uiso D U . . 2 . .
C240 C 0.1174(15) 0.110(2) 0.4626(8) 0.054(3) 0.3000 Uiso D U . . 2 . .
C910 C -0.3287(7) -0.0563(9) 0.1989(10) 0.086(3) 0.6000 Uiso D U . . 3 . .
C911 C -0.264(3) -0.0745(9) 0.290(3) 0.26(2) 0.4000 Uiso D . . . 4 . .
H14 H 0.0861 0.1015 0.3075 0.0770 1.0000 Uiso . . . . . . .
H15 H 0.2301 0.1042 0.2446 0.0794 1.0000 Uiso . . . . . . .
H124 H -0.1183 0.1236 -0.0390 0.0750 1.0000 Uiso . . . . . . .
H31 H 0.1678 -0.1067 0.3481 0.0594 1.0000 Uiso . . . . . . .
H51 H 0.3738 -0.1243 0.6127 0.0732 1.0000 Uiso . . . . . . .
H71 H 0.3513 0.0289 0.4804 0.0703 1.0000 Uiso . . . . . . .
H81 H 0.2690 -0.2043 0.5399 0.0842 1.0000 Uiso . . . . . . .
H82 H 0.1533 -0.1892 0.4714 0.0842 1.0000 Uiso . . . . . . .
H83 H 0.2478 -0.2074 0.4322 0.0842 1.0000 Uiso . . . . . . .
H91 H 0.4806 0.0189 0.6302 0.1079 1.0000 Uiso . . . . . . .
H92 H 0.4404 -0.0215 0.6956 0.1079 1.0000 Uiso . . . . . . .
H93 H 0.5323 -0.0420 0.6549 0.1079 1.0000 Uiso . . . . . . .
H141 H -0.0101 0.1617 0.3983 0.0937 0.7000 Uiso . . . . 1 . .
H142 H -0.1022 0.1202 0.3414 0.0937 0.7000 Uiso . . . . 1 . .
H143 H 0.0635 0.1809 0.3932 0.0610 0.3000 Uiso . . . . 2 . .
H144 H -0.0332 0.1414 0.3975 0.0610 0.3000 Uiso . . . . 2 . .
H151 H 0.2387 0.1926 0.2822 0.0747 1.0000 Uiso . . . . . . .
H152 H 0.2910 0.2053 0.2033 0.0747 1.0000 Uiso . . . . . . .
H1201 H -0.1448 0.2179 -0.0495 0.0692 1.0000 Uiso . . . . . . .
H1202 H -0.2294 0.1848 -0.1304 0.0692 1.0000 Uiso . . . . . . .
H211 H 0.0341 -0.1865 0.1384 0.0626 1.0000 Uiso . . . . . . .
H221 H 0.4019 0.2155 0.0558 0.0507 1.0000 Uiso . . . . . . .
H231 H -0.2763 0.2102 0.2850 0.0574 1.0000 Uiso . . . . . . .
H241 H -0.0235 0.0855 0.4872 0.1004 0.7000 Uiso . . . . 1 . .
H242 H 0.0910 0.0855 0.4707 0.1004 0.7000 Uiso . . . . 1 . .
H243 H -0.0012 0.0440 0.4138 0.1004 0.7000 Uiso . . . . 1 . .
H251 H 0.4232 0.2051 0.3449 0.0827 1.0000 Uiso . . . . . . .
H252 H 0.3917 0.1424 0.3625 0.0827 1.0000 Uiso . . . . . . .
H253 H 0.4440 0.1551 0.2836 0.0827 1.0000 Uiso . . . . . . .
H311 H 0.0168 -0.2407 0.2627 0.0670 1.0000 Uiso . . . . . . .
H321 H 0.5870 0.1929 0.1108 0.0591 1.0000 Uiso . . . . . . .
H331 H -0.2412 0.2933 0.3736 0.0704 1.0000 Uiso . . . . . . .
H411 H -0.0579 -0.2011 0.3715 0.0697 1.0000 Uiso . . . . . . .
H421 H 0.6440 0.0987 0.1482 0.0577 1.0000 Uiso . . . . . . .
H431 H -0.0906 0.3508 0.3783 0.0936 1.0000 Uiso . . . . . . .
H511 H -0.1224 -0.1067 0.3527 0.0661 1.0000 Uiso . . . . . . .
H521 H 0.5136 0.0252 0.1215 0.0567 1.0000 Uiso . . . . . . .
H531 H 0.0072 0.3335 0.2729 0.0819 1.0000 Uiso . . . . . . .
H811 H -0.2110 -0.0277 0.3181 0.1054 0.6000 Uiso . . . . 3 . .
H812 H -0.2513 0.0196 0.2417 0.1054 0.6000 Uiso . . . . 3 . .
H813 H -0.2104 0.0077 0.3021 0.1054 0.4000 Uiso . . . . 4 . .
H814 H -0.2904 -0.0051 0.2024 0.1054 0.4000 Uiso . . . . 4 . .
H821 H 0.4000 -0.0327 0.0419 0.0544 1.0000 Uiso . . . . . . .
H822 H 0.2783 -0.0535 0.0148 0.0544 1.0000 Uiso . . . . . . .
H831 H 0.1078 0.3130 0.1863 0.1017 1.0000 Uiso . . . . . . .
H832 H 0.0962 0.2846 0.0898 0.1017 1.0000 Uiso . . . . . . .
H911 H -0.3882 -0.0492 0.2235 0.1035 0.6000 Uiso . . . . 3 . .
H912 H -0.3073 -0.0967 0.2123 0.1035 0.6000 Uiso . . . . 3 . .
H913 H -0.3475 -0.0494 0.1359 0.1035 0.6000 Uiso . . . . 3 . .
H914 H -0.3272 -0.0673 0.3098 0.3080 0.4000 Uiso . . . . 4 . .
H915 H -0.2063 -0.0895 0.3383 0.3080 0.4000 Uiso . . . . 4 . .
H916 H -0.2862 -0.1022 0.2386 0.3080 0.4000 Uiso . . . . 4 . .
H921 H 0.3808 -0.0980 0.1540 0.0789 1.0000 Uiso . . . . . . .
H922 H 0.4131 -0.0381 0.2005 0.0789 1.0000 Uiso . . . . . . .
H923 H 0.2914 -0.0589 0.1734 0.0789 1.0000 Uiso . . . . . . .
H931 H 0.0201 0.3763 0.0667 0.1352 1.0000 Uiso . . . . . . .
H932 H -0.0601 0.3592 0.1220 0.1352 1.0000 Uiso . . . . . . .
H933 H -0.0717 0.3309 0.0255 0.1352 1.0000 Uiso . . . . . . .
H1211 H -0.3159 0.2520 -0.0710 0.0926 1.0000 Uiso . . . . . . .
H1212 H -0.2705 0.2240 0.0277 0.0926 1.0000 Uiso . . . . . . .
H1213 H -0.3551 0.1909 -0.0532 0.0926 1.0000 Uiso . . . . . . .
H2401 H 0.1169 0.1247 0.5219 0.0635 0.3000 Uiso . . . . 2 . .
H2402 H 0.1846 0.1095 0.4549 0.0635 0.3000 Uiso . . . . 2 . .
H2403 H 0.0879 0.0700 0.4592 0.0635 0.3000 Uiso . . . . 2 . .

loop_
_atom_site_aniso_label
_atom_site_aniso_U_11
_atom_site_aniso_U_22
_atom_site_aniso_U_33
_atom_site_aniso_U_23
_atom_site_aniso_U_13
_atom_site_aniso_U_12
Mn1 0.0226(5) 0.091(6) 0.0282(5) 0.0002(12) 0.0096(4) -0.0021(10)
Mn2 0.0240(5) 0.062(5) 0.0374(6) 0.0024(10) 0.0134(4) -0.0013(9)
Mn3 0.0259(5) 0.060(5) 0.0407(6) -0.0018(10) 0.0143(4) 0.0010(8)
O123 0.034(2) 0.061(4) 0.044(2) -0.002(3) 0.0192(16) -0.007(2)
O11 0.0268(18) 0.061(4) 0.0359(18) 0.006(2) 0.0069(14) -0.001(2)
C11 0.025(3) 0.058(5) 0.032(3) 0.002(3) 0.006(2) -0.002(4)
C21 0.051(4) 0.064(5) 0.041(3) 0.004(4) 0.022(3) 0.012(5)
C31 0.059(3) 0.059(6) 0.050(3) 0.013(4) 0.019(3) 0.015(5)
C41 0.059(4) 0.061(5) 0.055(3) 0.018(4) 0.031(3) 0.005(5)
C51 0.062(4) 0.048(5) 0.057(3) 0.000(4) 0.039(3) -0.011(5)
C61 0.031(3) 0.049(4) 0.049(3) 0.002(4) 0.021(2) -0.010(4)
C71 0.061(3) 0.060(4) 0.054(4) 0.011(4) 0.034(3) 0.008(4)
C81 0.067(3) 0.037(7) 0.158(5) 0.015(5) 0.075(3) -0.005(3)
N91 0.031(2) 0.051(4) 0.033(2) -0.001(4) 0.005(2) -0.007(3)
O91 0.0296(19) 0.057(3) 0.051(2) 0.000(3) 0.0190(18) -0.001(3)
O13 0.0275(18) 0.054(4) 0.068(3) -0.010(3) 0.0217(18) -0.013(3)
C13 0.038(3) 0.054(6) 0.039(3) -0.002(4) 0.013(2) -0.008(4)
C23 0.037(3) 0.058(6) 0.049(3) -0.003(4) 0.016(2) -0.003(4)
C33 0.066(4) 0.062(6) 0.048(4) -0.005(4) 0.024(3) 0.000(4)
C43 0.105(4) 0.064(7) 0.064(4) -0.027(5) 0.047(3) -0.026(5)
C53 0.077(4) 0.063(6) 0.067(4) -0.027(4) 0.035(3) -0.026(4)
C63 0.041(3) 0.049(6) 0.039(3) -0.007(4) 0.015(2) -0.009(4)
C73 0.044(3) 0.053(4) 0.059(4) 0.004(4) 0.028(3) 0.002(4)
C83 0.087(4) 0.062(5) 0.105(5) 0.001(5) 0.067(4) -0.010(4)
C93 0.159(6) 0.064(7) 0.115(5) 0.030(6) 0.086(4) 0.010(6)
N93 0.022(2) 0.061(3) 0.048(3) -0.007(3) 0.0168(18) -0.004(3)
O93 0.036(2) 0.060(5) 0.050(2) 0.002(3) 0.0248(17) 0.000(3)
O12 0.0264(14) 0.050(5) 0.044(2) 0.005(3) 0.0149(15) 0.003(2)
C12 0.0247(17) 0.050(4) 0.025(3) 0.001(5) 0.010(2) -0.002(2)
C22 0.0309(19) 0.054(5) 0.045(3) -0.005(5) 0.019(2) -0.007(3)
C32 0.0296(19) 0.071(5) 0.049(4) 0.001(6) 0.014(3) -0.009(4)
C42 0.021(2) 0.077(5) 0.046(4) 0.007(6) 0.005(3) -0.003(3)
C52 0.0222(18) 0.067(5) 0.053(3) 0.011(5) 0.012(2) 0.002(3)
C62 0.0214(17) 0.051(4) 0.036(3) 0.002(5) 0.010(2) 0.001(2)
C72 0.0233(18) 0.049(4) 0.031(3) -0.004(4) 0.008(2) 0.000(2)
C82 0.028(3) 0.050(4) 0.058(3) -0.005(5) 0.012(3) 0.003(3)
C92 0.059(4) 0.063(7) 0.076(4) 0.020(5) 0.006(3) 0.009(5)
N92 0.0211(17) 0.055(4) 0.035(2) 0.008(3) 0.0092(19) -0.001(2)
O92 0.0241(18) 0.059(5) 0.0358(17) 0.004(3) 0.0080(15) -0.004(2)
O1 0.068(3) 0.077(4) 0.049(3) -0.001(4) 0.008(2) 0.002(5)
O2 0.042(2) 0.087(6) 0.0341(17) 0.004(3) -0.0002(15) 0.005(3)
C1 0.036(3) 0.078(4) 0.039(3) 0.000(3) 0.011(2) 0.001(5)
C2 0.036(3) 0.079(5) 0.034(2) -0.002(3) 0.004(2) -0.008(4)
C3 0.035(3) 0.078(5) 0.035(3) -0.002(4) 0.006(2) -0.005(4)
C4 0.045(3) 0.086(5) 0.038(3) 0.005(3) 0.012(2) -0.006(4)
C5 0.044(3) 0.100(5) 0.038(3) 0.010(4) 0.005(2) -0.006(5)
C6 0.042(3) 0.102(5) 0.037(3) 0.002(4) 0.003(2) -0.012(4)
C7 0.053(3) 0.086(6) 0.036(3) -0.005(3) 0.002(2) -0.016(4)
C8 0.064(4) 0.086(5) 0.058(4) 0.011(5) 0.014(3) -0.008(5)
C9 0.086(4) 0.139(7) 0.044(3) 0.004(5) -0.014(3) -0.037(5)
O15 0.043(2) 0.080(11) 0.036(2) -0.003(3) 0.0072(17) -0.011(3)
C15 0.049(3) 0.088(14) 0.052(4) -0.020(7) 0.022(3) -0.013(6)
C25 0.075(4) 0.07(3) 0.058(4) 0.014(7) -0.004(3) -0.031(7)
O124 0.046(2) 0.049(13) 0.056(3) -0.001(3) 0.0113(19) -0.010(3)
C120 0.072(5) 0.041(15) 0.065(5) -0.006(7) 0.021(4) -0.004(7)
C121 0.076(5) 0.088(19) 0.073(5) 0.015(8) 0.022(4) 0.026(7)
O14 0.056(2) 0.042(7) 0.057(2) -0.006(3) 0.0071(16) 0.010(3)

loop_
_atom_type_symbol
_atom_type_scat_dispersion_real
_atom_type_scat_dispersion_imag
_atom_type_scat_Cromer_Mann_a1
_atom_type_scat_Cromer_Mann_b1
_atom_type_scat_Cromer_Mann_a2
_atom_type_scat_Cromer_Mann_b2
_atom_type_scat_Cromer_Mann_a3
_atom_type_scat_Cromer_Mann_b3
_atom_type_scat_Cromer_Mann_a4
_atom_type_scat_Cromer_Mann_b4
_atom_type_scat_Cromer_Mann_c
_atom_type_scat_source
C 0.0010 0.0010 2.3100 20.8439 1.0200 10.2075 1.5886 0.5687 0.8650 51.6512 0.2156 'International Tables Vol C 4.2.6.8 and 6.1.1.4'
H 0.0000 0.0000 0.4930 10.5109 0.3229 26.1257 0.1402 3.1424 0.0408 57.7998 0.0030 'International Tables Vol C 4.2.6.8 and 6.1.1.4'
N 0.0020 0.0010 12.2126 0.0057 3.1322 9.8933 2.0125 28.9975 1.1663 0.5826 -11.5290 'International Tables Vol C 4.2.6.8 and 6.1.1.4'
O 0.0040 0.0030 3.0485 13.2771 2.2868 5.7011 1.5463 0.3239 0.8670 32.9089 0.2508 'International Tables Vol C 4.2.6.8 and 6.1.1.4'
Mn 0.2280 0.3590 11.2819 5.3409 7.3573 0.3432 3.0193 17.8674 2.2441 83.7543 1.0896 'International Tables Vol C 4.2.6.8 and 6.1.1.4'

loop_
_geom_angle_atom_site_label_1
_geom_angle_site_symmetry_1
_geom_angle_atom_site_label_2
_geom_angle_site_symmetry_2
_geom_angle_atom_site_label_3
_geom_angle_site_symmetry_3
_geom_angle
_geom_angle_publ_flag
O92 2_555 Mn1 . Mn2 . 87.11(17) yes
O92 2_555 Mn1 . Mn3 . 82.01(17) yes
Mn2 . Mn1 . Mn3 . 59.25(7) yes
O92 2_555 Mn1 . O123 . 84.9(2) yes
Mn2 . Mn1 . O123 . 29.46(12) yes
Mn3 . Mn1 . O123 . 29.83(12) yes
O92 2_555 Mn1 . O11 . 83.4(2) yes
Mn2 . Mn1 . O11 . 152.24(12) yes
Mn3 . Mn1 . O11 . 143.84(12) yes
O123 . Mn1 . O11 . 167.83(19) yes
O92 2_555 Mn1 . N91 . 87.53(15) yes
Mn2 . Mn1 . N91 . 118.4(2) yes
Mn3 . Mn1 . N91 . 59.2(2) yes
O123 . Mn1 . N91 . 89.0(3) yes
O11 . Mn1 . N91 . 87.3(2) yes
O92 2_555 Mn1 . O92 . 84.10(13) yes
Mn2 . Mn1 . O92 . 61.0(2) yes
Mn3 . Mn1 . O92 . 119.0(3) yes
O123 . Mn1 . O92 . 90.0(3) yes
O11 . Mn1 . O92 . 92.0(3) yes
O92 2_555 Mn1 . O2 . 172.2(3) yes
Mn2 . Mn1 . O2 . 98.93(18) yes
Mn3 . Mn1 . O2 . 105.34(19) yes
O123 . Mn1 . O2 . 102.9(2) yes
O11 . Mn1 . O2 . 88.9(3) yes
N91 . Mn1 . O92 . 171.63(17) yes
N91 . Mn1 . O2 . 93.91(17) yes
O92 . Mn1 . O2 . 94.42(15) yes
O11 2_555 Mn2 . Mn1 . 78.22(16) yes
O11 2_555 Mn2 . Mn3 . 95.19(9) yes
Mn1 . Mn2 . Mn3 . 59.99(6) yes
O11 2_555 Mn2 . O123 . 87.6(2) yes
Mn1 . Mn2 . O123 . 31.1(4) yes
Mn3 . Mn2 . O123 . 29.0(4) yes
O11 2_555 Mn2 . O93 . 99.0(2) yes
Mn1 . Mn2 . O93 . 121.56(13) yes
Mn3 . Mn2 . O93 . 62.25(13) yes
O123 . Mn2 . O93 . 91.0(4) yes
O11 2_555 Mn2 . O12 . 92.71(16) yes
Mn1 . Mn2 . O12 . 147.1(2) yes
Mn3 . Mn2 . O12 . 152.9(2) yes
O123 . Mn2 . O12 . 177.9(4) yes
O93 . Mn2 . O12 . 91.0(3) yes
O11 2_555 Mn2 . N92 . 78.1(2) yes
Mn1 . Mn2 . N92 . 58.03(15) yes
Mn3 . Mn2 . N92 . 117.73(16) yes
O123 . Mn2 . N92 . 88.8(4) yes
O93 . Mn2 . N92 . 177.11(18) yes
O11 2_555 Mn2 . O15 . 166.4(3) yes
Mn1 . Mn2 . O15 . 92.1(2) yes
Mn3 . Mn2 . O15 . 88.01(10) yes
O123 . Mn2 . O15 . 88.8(2) yes
O93 . Mn2 . O15 . 94.2(3) yes
O12 . Mn2 . N92 . 89.2(2) yes
O12 . Mn2 . O15 . 90.35(18) yes
N92 . Mn2 . O15 . 88.7(3) yes
Mn2 . Mn3 . Mn1 . 60.76(6) yes
Mn2 . Mn3 . O123 . 29.1(4) yes
Mn1 . Mn3 . O123 . 31.7(4) yes
Mn2 . Mn3 . O91 . 121.9(2) yes
Mn1 . Mn3 . O91 . 61.98(19) yes
O123 . Mn3 . O91 . 93.4(4) yes
Mn2 . Mn3 . O13 . 148.4(2) yes
Mn1 . Mn3 . O13 . 150.5(2) yes
O123 . Mn3 . O13 . 176.8(3) yes
O91 . Mn3 . O13 . 88.6(2) yes
Mn2 . Mn3 . N93 . 59.77(15) yes
Mn1 . Mn3 . N93 . 120.12(14) yes
O123 . Mn3 . N93 . 88.6(4) yes
O91 . Mn3 . N93 . 176.5(2) yes
O13 . Mn3 . N93 . 89.4(3) yes
Mn2 . Mn3 . O124 . 78.81(9) yes
Mn1 . Mn3 . O124 . 93.2(2) yes
O123 . Mn3 . O124 . 86.2(2) yes
O91 . Mn3 . O124 . 95.2(3) yes
O13 . Mn3 . O124 . 91.0(2) yes
Mn2 . Mn3 . O14 . 95.63(10) yes
Mn1 . Mn3 . O14 . 88.3(2) yes
O123 . Mn3 . O14 . 91.3(2) yes
O91 . Mn3 . O14 . 91.9(3) yes
O13 . Mn3 . O14 . 91.2(2) yes
N93 . Mn3 . O124 . 81.9(3) yes
N93 . Mn3 . O14 . 91.0(3) yes
O124 . Mn3 . O14 . 172.5(3) yes
Mn1 . O123 . Mn2 . 119.5(5) yes
Mn1 . O123 . Mn3 . 118.5(4) yes
Mn2 . O123 . Mn3 . 121.9(8) yes
Mn2 2_555 O11 . Mn1 . 118.6(3) yes
Mn2 2_555 O11 . C11 . 115.4(3) yes
Mn1 . O11 . C11 . 118.3(2) yes
O11 . C11 . C21 . 117.52(7) yes
O11 . C11 . C61 . 123.57(7) yes
C21 . C11 . C61 . 118.80(7) yes
C11 . C21 . C31 . 120.86(8) yes
C11 . C21 . H211 . 119.7 no
C31 . C21 . H211 . 119.5 no
C21 . C31 . C41 . 121.05(8) yes
C21 . C31 . H311 . 119.8 no
C41 . C31 . H311 . 119.2 no
C31 . C41 . C51 . 119.22(8) yes
C31 . C41 . H411 . 120.6 no
C51 . C41 . H411 . 120.2 no
C41 . C51 . C61 . 121.64(8) yes
C41 . C51 . H511 . 119.3 no
C61 . C51 . H511 . 119.0 no
C11 . C61 . C51 . 118.18(7) yes
C11 . C61 . C71 . 122.86(7) yes
C51 . C61 . C71 . 118.93(7) yes
C61 . C71 . C81 . 120.22(8) yes
C61 . C71 . N91 . 118.76(7) yes
C81 . C71 . N91 . 120.70(8) yes
C71 . C81 . C910 . 110.37(9) yes
C71 . C81 . H811 . 108.9 no
C910 . C81 . H811 . 110.6 no
C71 . C81 . H812 . 109.3 no
C910 . C81 . H812 . 108.5 no
H811 . C81 . H812 . 109.1 no
Mn1 . N91 . C71 . 127.9(3) yes
Mn1 . N91 . O91 . 115.1(3) yes
C71 . N91 . O91 . 116.94(9) yes
N91 . O91 . Mn3 . 117.1(2) yes
Mn3 . O13 . C13 . 123.3(2) yes
O13 . C13 . C23 . 117.54(7) yes
O13 . C13 . C63 . 123.58(7) yes
C23 . C13 . C63 . 118.88(7) yes
C13 . C23 . C33 . 120.86(8) yes
C13 . C23 . H231 . 119.3 no
C33 . C23 . H231 . 119.9 no
C23 . C33 . C43 . 121.07(8) yes
C23 . C33 . H331 . 119.3 no
C43 . C33 . H331 . 119.6 no
C33 . C43 . C53 . 119.21(8) yes
C33 . C43 . H431 . 120.6 no
C53 . C43 . H431 . 120.2 no
C43 . C53 . C63 . 121.61(8) yes
C43 . C53 . H531 . 119.5 no
C63 . C53 . H531 . 118.9 no
C13 . C63 . C53 . 118.20(7) yes
C13 . C63 . C73 . 122.80(7) yes
C53 . C63 . C73 . 118.97(7) yes
C63 . C73 . C83 . 120.31(7) yes
C63 . C73 . N93 . 118.74(8) yes
C83 . C73 . N93 . 120.75(8) yes
C73 . C83 . C93 . 110.45(9) yes
C73 . C83 . H831 . 109.6 no
C93 . C83 . H831 . 108.9 no
C73 . C83 . H832 . 109.7 no
C93 . C83 . H832 . 109.0 no
H831 . C83 . H832 . 109.2 no
C83 . C93 . H931 . 109.6 no
C83 . C93 . H932 . 109.3 no
H931 . C93 . H932 . 109.6 no
C83 . C93 . H933 . 109.2 no
H931 . C93 . H933 . 109.5 no
H932 . C93 . H933 . 109.5 no
Mn3 . N93 . C73 . 128.6(2) yes
Mn3 . N93 . O93 . 113.6(2) yes
C73 . N93 . O93 . 116.93(9) yes
N93 . O93 . Mn2 . 114.5(2) yes
Mn2 . O12 . C12 . 119.3(3) yes
O12 . C12 . C22 . 117.51(7) yes
O12 . C12 . C62 . 123.58(7) yes
C22 . C12 . C62 . 118.90(7) yes
C12 . C22 . C32 . 120.92(8) yes
C12 . C22 . H221 . 119.6 no
C32 . C22 . H221 . 119.5 no
C22 . C32 . C42 . 121.08(8) yes
C22 . C32 . H321 . 119.5 no
C42 . C32 . H321 . 119.4 no
C32 . C42 . C52 . 119.23(8) yes
C32 . C42 . H421 . 120.4 no
C52 . C42 . H421 . 120.3 no
C42 . C52 . C62 . 121.61(8) yes
C42 . C52 . H521 . 119.3 no
C62 . C52 . H521 . 119.0 no
C12 . C62 . C52 . 118.20(7) yes
C12 . C62 . C72 . 122.80(7) yes
C52 . C62 . C72 . 119.00(7) yes
C62 . C72 . C82 . 120.40(7) yes
C62 . C72 . N92 . 118.80(7) yes
C82 . C72 . N92 . 120.78(7) yes
C72 . C82 . C92 . 110.43(9) yes
C72 . C82 . H821 . 109.6 no
C92 . C82 . H821 . 109.2 no
C72 . C82 . H822 . 109.6 no
C92 . C82 . H822 . 108.8 no
H821 . C82 . H822 . 109.2 no
C82 . C92 . H921 . 109.8 no
C82 . C92 . H922 . 109.2 no
H921 . C92 . H922 . 109.2 no
C82 . C92 . H923 . 109.6 no
H921 . C92 . H923 . 109.7 no
H922 . C92 . H923 . 109.3 no
Mn2 . N92 . C72 . 127.1(2) yes
Mn2 . N92 . O92 . 115.9(2) yes
C72 . N92 . O92 . 116.93(9) yes
N92 . O92 . Mn1 2_555 110.7(3) yes
N92 . O92 . Mn1 . 112.2(3) yes
Mn1 2_555 O92 . Mn1 . 95.90(13) yes
Mn1 . O2 . C1 . 140.0(3) yes
O2 . C1 . O1 . 125.21(5) yes
O2 . C1 . C2 . 117.38(5) yes
O1 . C1 . C2 . 117.37(5) yes
C1 . C2 . C3 . 120.03(5) yes
C1 . C2 . C7 . 120.01(5) yes
C3 . C2 . C7 . 119.96(5) yes
C2 . C3 . C4 . 119.94(5) yes
C2 . C3 . H31 . 120.2 no
C4 . C3 . H31 . 119.9 no
C3 . C4 . C5 . 119.78(5) yes
C3 . C4 . C8 . 119.98(5) yes
C5 . C4 . C8 . 120.23(5) yes
C4 . C5 . C6 . 120.51(6) yes
C4 . C5 . H51 . 119.8 no
C6 . C5 . H51 . 119.7 no
C5 . C6 . C7 . 119.77(5) yes
C5 . C6 . C9 . 120.22(5) yes
C7 . C6 . C9 . 119.96(5) yes
C2 . C7 . C6 . 119.95(6) yes
C2 . C7 . H71 . 120.0 no
C6 . C7 . H71 . 120.0 no
C4 . C8 . H81 . 109.6 no
C4 . C8 . H82 . 109.6 no
H81 . C8 . H82 . 109.4 no
C4 . C8 . H83 . 109.6 no
H81 . C8 . H83 . 109.4 no
H82 . C8 . H83 . 109.3 no
C6 . C9 . H91 . 109.4 no
C6 . C9 . H92 . 109.8 no
H91 . C9 . H92 . 109.5 no
C6 . C9 . H93 . 109.4 no
H91 . C9 . H93 . 109.1 no
H92 . C9 . H93 . 109.5 no
Mn2 . O15 . C15 . 127.7(5) yes
Mn2 . O15 . H15 . 118.3 no
C15 . O15 . H15 . 106.6 no
O15 . C15 . C25 . 113.04(9) yes
O15 . C15 . H151 . 108.5 no
C25 . C15 . H151 . 108.7 no
O15 . C15 . H152 . 108.3 no
C25 . C15 . H152 . 108.5 no
H151 . C15 . H152 . 109.6 no
C15 . C25 . H251 . 109.4 no
C15 . C25 . H252 . 109.1 no
H251 . C25 . H252 . 109.9 no
C15 . C25 . H253 . 109.2 no
H251 . C25 . H253 . 109.8 no
H252 . C25 . H253 . 109.4 no
Mn3 . O124 . C120 . 126.5(6) yes
Mn3 . O124 . H124 . 98.3 no
C120 . O124 . H124 . 110.2 no
O124 . C120 . C121 . 113.05(9) yes
O124 . C120 . H1201 . 108.0 no
C121 . C120 . H1201 . 108.8 no
O124 . C120 . H1202 . 107.9 no
C121 . C120 . H1202 . 109.1 no
H1201 . C120 . H1202 . 110.0 no
C120 . C121 . H1211 . 109.3 no
C120 . C121 . H1212 . 109.4 no
H1211 . C121 . H1212 . 110.5 no
C120 . C121 . H1213 . 108.9 no
H1211 . C121 . H1213 . 109.7 no
H1212 . C121 . H1213 . 109.1 no
Mn3 . O14 . C14 . 120.2(4) yes
Mn3 . O14 . H14 . 114.5 no
C14 . O14 . H14 . 119.0 no
O14 . C14 . C24 . 113.07(9) yes
O14 . C14 . H141 . 109.7 no
C24 . C14 . H141 . 107.6 no
O14 . C14 . H142 . 107.5 no
C24 . C14 . H142 . 109.3 no
H141 . C14 . H142 . 109.6 no
C14 . C24 . H241 . 110.0 no
C14 . C24 . H242 . 111.5 no
H241 . C24 . H242 . 113.1 no
C14 . C24 . H243 . 107.5 no
H241 . C24 . H243 . 106.0 no
H242 . C24 . H243 . 108.4 no
O14 . C140 . C240 . 113.05(9) yes
O14 . C140 . H143 . 109.3 no
C240 . C140 . H143 . 107.6 no
O14 . C140 . H144 . 107.4 no
C240 . C140 . H144 . 110.3 no
H143 . C140 . H144 . 109.2 no
C140 . C240 . H2401 . 109.1 no
C140 . C240 . H2402 . 112.0 no
H2401 . C240 . H2402 . 114.2 no
C140 . C240 . H2403 . 106.5 no
H2401 . C240 . H2403 . 105.3 no
H2402 . C240 . H2403 . 109.3 no
C81 . C910 . H911 . 108.8 no
C81 . C910 . H912 . 107.3 no
H911 . C910 . H912 . 106.8 no
C81 . C910 . H913 . 111.0 no
H911 . C910 . H913 . 112.6 no
H912 . C910 . H913 . 110.2 no
C81 . C911 . H914 . 109.3 no
C81 . C911 . H915 . 111.6 no
H914 . C911 . H915 . 111.3 no
C81 . C911 . H916 . 107.9 no
H914 . C911 . H916 . 106.9 no
H915 . C911 . H916 . 109.6 no

loop_
_geom_bond_atom_site_label_1
_geom_bond_site_symmetry_1
_geom_bond_atom_site_label_2
_geom_bond_site_symmetry_2
_geom_bond_distance
_geom_bond_publ_flag
Mn1 . O92 2_555 2.414(3) yes
Mn1 . Mn2 . 3.292(4) yes
Mn1 . Mn3 . 3.268(4) yes
Mn1 . O123 . 1.952(12) yes
Mn1 . O11 . 1.943(8) yes
Mn1 . N91 . 2.006(3) yes
Mn1 . O92 . 1.956(3) yes
Mn1 . O2 . 2.131(4) yes
Mn2 . O11 2_555 2.463(5) yes
Mn2 . Mn3 . 3.2428(11) yes
Mn2 . O123 . 1.860(7) yes
Mn2 . O93 . 1.940(7) yes
Mn2 . O12 . 1.859(4) yes
Mn2 . N92 . 1.999(5) yes
Mn2 . O15 . 2.180(4) yes
Mn3 . O123 . 1.850(8) yes
Mn3 . O91 . 1.886(7) yes
Mn3 . O13 . 1.842(6) yes
Mn3 . N93 . 2.036(6) yes
Mn3 . O124 . 2.347(5) yes
Mn3 . O14 . 2.284(4) yes
O11 . C11 . 1.360(5) yes
C11 . C21 . 1.391(6) yes
C11 . C61 . 1.409(5) yes
C21 . C31 . 1.369(5) yes
C21 . H211 . 0.954 no
C31 . C41 . 1.364(5) yes
C31 . H311 . 0.955 no
C41 . C51 . 1.376(7) yes
C41 . H411 . 0.952 no
C51 . C61 . 1.397(5) yes
C51 . H511 . 0.953 no
C61 . C71 . 1.472(7) yes
C71 . C81 . 1.460(5) yes
C71 . N91 . 1.293(6) yes
C81 . C910 . 1.509(6) yes
C81 . H811 . 0.957 no
C81 . H812 . 0.947 no
N91 . O91 . 1.416(7) yes
O13 . C13 . 1.379(7) yes
C13 . C23 . 1.392(5) yes
C13 . C63 . 1.412(5) yes
C23 . C33 . 1.360(6) yes
C23 . H231 . 0.955 no
C33 . C43 . 1.365(5) yes
C33 . H331 . 0.950 no
C43 . C53 . 1.378(5) yes
C43 . H431 . 0.948 no
C53 . C63 . 1.389(6) yes
C53 . H531 . 0.953 no
C63 . C73 . 1.468(4) yes
C73 . C83 . 1.472(7) yes
C73 . N93 . 1.290(6) yes
C83 . C93 . 1.510(8) yes
C83 . H831 . 0.951 no
C83 . H832 . 0.952 no
C93 . H931 . 0.949 no
C93 . H932 . 0.949 no
C93 . H933 . 0.950 no
N93 . O93 . 1.407(4) yes
O12 . C12 . 1.370(4) yes
C12 . C22 . 1.398(5) yes
C12 . C62 . 1.400(6) yes
C22 . C32 . 1.361(5) yes
C22 . H221 . 0.956 no
C32 . C42 . 1.362(6) yes
C32 . H321 . 0.955 no
C42 . C52 . 1.377(5) yes
C42 . H421 . 0.952 no
C52 . C62 . 1.399(4) yes
C52 . H521 . 0.954 no
C62 . C72 . 1.474(5) yes
C72 . C82 . 1.463(7) yes
C72 . N92 . 1.314(4) yes
C82 . C92 . 1.521(7) yes
C82 . H821 . 0.951 no
C82 . H822 . 0.953 no
C92 . H921 . 0.949 no
C92 . H922 . 0.954 no
C92 . H923 . 0.948 no
N92 . O92 . 1.403(5) yes
O1 . C1 . 1.279(6) yes
O2 . C1 . 1.282(4) yes
C1 . C2 . 1.501(4) yes
C2 . C3 . 1.388(5) yes
C2 . C7 . 1.387(4) yes
C3 . C4 . 1.386(4) yes
C3 . H31 . 0.949 no
C4 . C5 . 1.382(4) yes
C4 . C8 . 1.519(6) yes
C5 . C6 . 1.382(5) yes
C5 . H51 . 0.947 no
C6 . C7 . 1.386(4) yes
C6 . C9 . 1.522(5) yes
C7 . H71 . 0.949 no
C8 . H81 . 0.950 no
C8 . H82 . 0.951 no
C8 . H83 . 0.951 no
C9 . H91 . 0.952 no
C9 . H92 . 0.947 no
C9 . H93 . 0.952 no
O15 . C15 . 1.417(7) yes
O15 . H15 . 0.848 no
C15 . C25 . 1.462(6) yes
C15 . H151 . 0.947 no
C15 . H152 . 0.951 no
C25 . H251 . 0.945 no
C25 . H252 . 0.950 no
C25 . H253 . 0.951 no
O124 . C120 . 1.428(8) yes
O124 . H124 . 0.851 no
C120 . C121 . 1.441(7) yes
C120 . H1201 . 0.946 no
C120 . H1202 . 0.948 no
C121 . H1211 . 0.941 no
C121 . H1212 . 0.947 no
C121 . H1213 . 0.957 no
O14 . C14 . 1.438(7) yes
O14 . H14 . 0.845 no
C14 . C24 . 1.442(8) yes
C14 . H141 . 0.935 no
C14 . H142 . 0.964 no
C24 . H241 . 0.945 no
C24 . H242 . 0.915 no
C24 . H243 . 0.997 no
C140 . C240 . 1.445(8) yes
C140 . H143 . 0.938 no
C140 . H144 . 0.964 no
C240 . H2401 . 0.949 no
C240 . H2402 . 0.899 no
C240 . H2403 . 1.003 no
C910 . H911 . 0.953 no
C910 . H912 . 0.979 no
C910 . H913 . 0.912 no
C911 . H914 . 0.956 no
C911 . H915 . 0.923 no
C911 . H916 . 0.975 no
